data_4314121
loop_
_publ_author_name
'Myriam Riou-Cavellec'
'C\'edric Lesaint'
'Marc Nogu\`es'
'Jean-Marc Gren\`eche'
'G\'erard F\'erey'

_publ_section_title
;
 Synthesis, Structure, and M\"ossbauer Study of [Fe(H2O)2(C9O6H4)].H2O: A
 Two-Dimensional Iron(II) Trimellitate (MIL-67)
;
_journal_name_full 'Inorganic Chemistry'
_journal_page_first 5669
_journal_page_last 5674
_journal_paper_doi 10.1021/ic020715y
_journal_volume 42
_journal_year 2003
_chemical_formula_sum 'C9 H10 Fe O9'
_chemical_formula_weight 318.02
_chemical_name_common MIL-67
_chemical_name_systematic
;
  ?
;
_space_group_IT_number 2
_symmetry_cell_setting triclinic
_symmetry_space_group_name_Hall '-P 1'
_symmetry_space_group_name_H-M 'P -1'
_atom_sites_solution_hydrogens geom
_atom_sites_solution_primary direct
_atom_sites_solution_secondary difmap
_audit_creation_method SHELXL
_cell_angle_alpha 78.7580(10)
_cell_angle_beta 89.542(2)
_cell_angle_gamma 65.1970(10)
_cell_formula_units_Z 2
_cell_length_a 6.9671(2)
_cell_length_b 7.3089(3)
_cell_length_c 12.5097(3)
_cell_measurement_temperature 293(2)
_cell_volume 565.21(3)
_computing_structure_refinement 'SHELXL-93 (Sheldrick, 1993)'
_computing_structure_solution 'SHELXS-86 (Sheldrick, 1990)'
_diffrn_ambient_temperature 293(2)
_diffrn_radiation_monochromator graphite
_diffrn_radiation_source 'fine-focus sealed tube'
_diffrn_radiation_type MoK\a
_diffrn_radiation_wavelength 0.71073
_diffrn_reflns_av_R_equivalents 0.0167
_diffrn_reflns_av_sigmaI/netI 0.0359
_diffrn_reflns_limit_h_max 9
_diffrn_reflns_limit_h_min -9
_diffrn_reflns_limit_k_max 8
_diffrn_reflns_limit_k_min -10
_diffrn_reflns_limit_l_max 12
_diffrn_reflns_limit_l_min -17
_diffrn_reflns_number 3913
_diffrn_reflns_theta_max 29.65
_diffrn_reflns_theta_min 1.67
_exptl_absorpt_coefficient_mu 1.377
_exptl_crystal_density_diffrn 1.869
_exptl_crystal_F_000 324
_refine_diff_density_max 0.599
_refine_diff_density_min -0.451
_refine_diff_density_rms 0.087
_refine_ls_extinction_coef 0.0000(36)
_refine_ls_extinction_expression Fc^*^=kFc[1+0.001xFc^2^\l^3^/sin(2\q)]^-1/4^
_refine_ls_extinction_method SHELXL
_refine_ls_goodness_of_fit_all 0.952
_refine_ls_goodness_of_fit_obs 0.974
_refine_ls_matrix_type full
_refine_ls_number_parameters 192
_refine_ls_number_reflns 2773
_refine_ls_number_restraints 0
_refine_ls_restrained_S_all 0.952
_refine_ls_restrained_S_obs 0.974
_refine_ls_R_factor_all 0.0457
_refine_ls_R_factor_obs 0.0370
_refine_ls_shift/esd_max -0.421
_refine_ls_shift/esd_mean 0.002
_refine_ls_structure_factor_coef Fsqd
_refine_ls_weighting_details 'w=1/[\s^2^(Fo^2^)+(0.0712P)^2^+0.2821P] where P=(Fo^2^+2Fc^2^)/3'
_refine_ls_weighting_scheme calc
_refine_ls_wR_factor_all 0.1045
_refine_ls_wR_factor_obs 0.0976
_reflns_number_observed 2335
_reflns_number_total 2773
_reflns_observed_criterion >2sigma(I)
_cod_data_source_file ic020715y.cif
_cod_data_source_block cl039sa
_cod_depositor_comments
;
The following automatic conversions were performed:

'_refine_ls_weighting_scheme' value 'calc
w=1/[\s^2^(Fo^2^)+(0.0712P)^2^+0.2821P] where P=(Fo^2^+2Fc^2^)/3' was
changed to 'calc'. New tag '_refine_ls_weighting_details' was
created. The value of the new tag was set to
'w=1/[\s^2^(Fo^2^)+(0.0712P)^2^+0.2821P] where P=(Fo^2^+2Fc^2^)/3'.

Automatic conversion script
Id: cif_fix_values 3143 2015-03-26 13:38:13Z robertas 
;
_cod_database_code 4314121

loop_
_symmetry_equiv_pos_as_xyz
'x, y, z'
'-x, -y, -z'

loop_
_atom_site_aniso_label
_atom_site_aniso_U_11
_atom_site_aniso_U_22
_atom_site_aniso_U_33
_atom_site_aniso_U_23
_atom_site_aniso_U_13
_atom_site_aniso_U_12
Fe1 0.0189(2) 0.0172(2) 0.0144(2) -0.00131(15) 0.00168(15) -0.0049(2)
Fe2 0.0227(2) 0.0173(2) 0.0144(2) -0.00389(15) 0.0022(2) -0.0039(2)
O1 0.0250(8) 0.0207(8) 0.0226(8) 0.0006(6) 0.0056(6) -0.0071(6)
O2 0.0429(11) 0.0237(9) 0.0200(9) -0.0031(7) 0.0098(8) -0.0050(8)
O3 0.0221(7) 0.0293(8) 0.0192(7) -0.0058(6) -0.0010(6) -0.0048(6)
O4 0.0240(8) 0.0255(8) 0.0232(8) -0.0077(6) 0.0022(6) -0.0065(7)
O5 0.0277(8) 0.0372(9) 0.0256(8) -0.0180(7) 0.0063(6) -0.0115(7)
O6 0.0448(11) 0.0658(15) 0.0288(10) -0.0124(9) 0.0123(9) -0.0244(11)
O7 0.0666(15) 0.079(2) 0.0167(9) -0.0075(9) 0.0019(9) -0.0310(14)
O8 0.0347(10) 0.0225(9) 0.0477(12) 0.0042(8) 0.0211(9) -0.0002(8)
C1 0.0232(10) 0.0175(10) 0.0176(9) -0.0024(7) 0.0008(8) -0.0065(8)
C2 0.0232(10) 0.0196(10) 0.0163(9) -0.0031(7) 0.0024(7) -0.0101(8)
C3 0.0249(10) 0.0234(10) 0.0179(10) -0.0048(8) 0.0043(8) -0.0094(9)
C4 0.0225(10) 0.0200(10) 0.0172(9) -0.0008(7) 0.0015(8) -0.0073(8)
C5 0.0269(11) 0.0371(13) 0.0265(12) 0.0015(10) -0.0055(9) -0.0138(10)
C6 0.0372(13) 0.0239(11) 0.0157(10) -0.0037(8) 0.0031(9) -0.0104(10)
C7 0.0205(10) 0.0228(10) 0.0228(10) -0.0008(8) 0.0039(8) -0.0082(8)
C8 0.0386(13) 0.0357(13) 0.0186(10) -0.0006(9) -0.0054(9) -0.0158(11)
C9 0.0455(14) 0.0311(12) 0.0206(11) -0.0057(9) 0.0047(10) -0.0151(11)
OW 0.0564(13) 0.0401(12) 0.0459(12) -0.0145(9) 0.0213(10) -0.0148(10)

loop_
_atom_site_label
_atom_site_type_symbol
_atom_site_fract_x
_atom_site_fract_y
_atom_site_fract_z
_atom_site_U_iso_or_equiv
_atom_site_thermal_displace_type
_atom_site_occupancy
_atom_site_calc_flag
_atom_site_refinement_flags
_atom_site_disorder_group
Fe1 Fe 0.0000 0.5000 0.0000 0.01817(14) Uani 1 d S .
Fe2 Fe -0.5000 1.0000 0.0000 0.01968(14) Uani 1 d S .
O1 O -0.2052(3) 0.4224(2) 0.10331(13) 0.0245(3) Uani 1 d . .
O2 O -0.5322(3) 0.7836(3) 0.12770(15) 0.0323(4) Uani 1 d . .
O3 O 0.2045(2) 0.4196(3) 0.14457(12) 0.0256(3) Uani 1 d . .
O4 O -0.1534(3) 0.8266(3) 0.02324(15) 0.0252(3) Uani 1 d . .
O5 O -0.4897(3) 1.1907(3) 0.09939(14) 0.0293(4) Uani 1 d . .
O6 O 0.2271(3) 0.2847(4) 0.5590(2) 0.0459(5) Uani 1 d . .
O7 O 0.5298(4) 0.2074(4) 0.6561(2) 0.0547(6) Uani 1 d . .
O8 O -0.0081(3) 0.0839(3) 0.1558(2) 0.0410(5) Uani 1 d . .
C1 C 0.5145(3) 0.2833(3) 0.2677(2) 0.0204(4) Uani 1 d . .
C2 C 0.4003(3) 0.2998(3) 0.1624(2) 0.0195(4) Uani 1 d . .
C3 C 0.4153(4) 0.2876(3) 0.3642(2) 0.0224(4) Uani 1 d . .
H3 H 0.2731(4) 0.3119(3) 0.3629(2) 0.027 Uiso 1 calc R .
C4 C 0.7289(3) 0.2500(3) 0.2702(2) 0.0210(4) Uani 1 d . .
C5 C 0.8376(4) 0.2236(4) 0.3691(2) 0.0313(5) Uani 1 d . .
H5 H 0.9787(4) 0.2031(4) 0.3707(2) 0.038 Uiso 1 calc R .
C6 C 0.5269(4) 0.2559(4) 0.4636(2) 0.0266(5) Uani 1 d . .
C7 C -0.1550(3) 0.2500(3) 0.1679(2) 0.0230(4) Uani 1 d . .
C8 C 0.7364(4) 0.2276(4) 0.4651(2) 0.0317(5) Uani 1 d . .
H8 H 0.8094(4) 0.2112(4) 0.5308(2) 0.038 Uiso 1 calc R .
C9 C 0.4287(4) 0.2473(4) 0.5695(2) 0.0328(5) Uani 1 d . .
OW O -0.0228(4) -0.2726(3) 0.2614(2) 0.0488(6) Uani 1 d . .
H2AW H -0.5450(56) 0.8045(55) 0.1838(31) 0.043(10) Uiso 1 d . .
H2BW H -0.4454(72) 0.6621(73) 0.1282(35) 0.068(13) Uiso 1 d . .
H4AW H -0.1004(55) 0.8789(55) -0.0330(30) 0.045(9) Uiso 1 d . .
H4BW H -0.1099(60) 0.8451(61) 0.0838(33) 0.055(11) Uiso 1 d . .

loop_
_atom_type_symbol
_atom_type_description
_atom_type_scat_dispersion_real
_atom_type_scat_dispersion_imag
_atom_type_scat_source
C C 0.0033 0.0016 'International Tables Vol C Tables 4.2.6.8 and 6.1.1.4'
H H 0.0000 0.0000 'International Tables Vol C Tables 4.2.6.8 and 6.1.1.4'
O O 0.0106 0.0060 'International Tables Vol C Tables 4.2.6.8 and 6.1.1.4'
Fe Fe 0.3463 0.8444 'International Tables Vol C Tables 4.2.6.8 and 6.1.1.4'

loop_
_geom_angle_atom_site_label_1
_geom_angle_atom_site_label_2
_geom_angle_atom_site_label_3
_geom_angle
_geom_angle_site_symmetry_1
_geom_angle_site_symmetry_3
_geom_angle_publ_flag
O1 Fe1 O1 180.0 2_565 . ?
O1 Fe1 O3 93.76(6) 2_565 . ?
O1 Fe1 O3 86.24(6) . . ?
O1 Fe1 O3 86.25(6) 2_565 2_565 ?
O1 Fe1 O3 93.75(6) . 2_565 ?
O3 Fe1 O3 180.0 . 2_565 ?
O1 Fe1 O4 89.11(6) 2_565 . ?
O1 Fe1 O4 90.89(6) . . ?
O3 Fe1 O4 88.97(6) . . ?
O3 Fe1 O4 91.03(6) 2_565 . ?
O1 Fe1 O4 90.89(6) 2_565 2_565 ?
O1 Fe1 O4 89.11(6) . 2_565 ?
O3 Fe1 O4 91.03(6) . 2_565 ?
O3 Fe1 O4 88.97(6) 2_565 2_565 ?
O4 Fe1 O4 180.000(1) . 2_565 ?
O5 Fe2 O5 180.0 2_475 . ?
O5 Fe2 O2 94.81(8) 2_475 2_475 ?
O5 Fe2 O2 85.19(8) . 2_475 ?
O5 Fe2 O2 85.19(8) 2_475 . ?
O5 Fe2 O2 94.81(8) . . ?
O2 Fe2 O2 180.0 2_475 . ?
O5 Fe2 O4 90.78(6) 2_475 2_475 ?
O5 Fe2 O4 89.22(6) . 2_475 ?
O2 Fe2 O4 90.12(7) 2_475 2_475 ?
O2 Fe2 O4 89.88(7) . 2_475 ?
O5 Fe2 O4 89.22(6) 2_475 . ?
O5 Fe2 O4 90.78(6) . . ?
O2 Fe2 O4 89.88(7) 2_475 . ?
O2 Fe2 O4 90.12(7) . . ?
O4 Fe2 O4 180.0 2_475 . ?
C7 O1 Fe1 124.93(14) . . ?
Fe2 O2 H2AW 119.7(28) . . ?
Fe2 O2 H2BW 113.1(30) . . ?
H2AW O2 H2BW 111.8(39) . . ?
C2 O3 Fe1 128.60(14) . . ?
Fe2 O4 Fe1 120.01(8) . . ?
Fe2 O4 H4AW 107.2(22) . . ?
Fe1 O4 H4AW 96.1(23) . . ?
Fe2 O4 H4BW 108.0(25) . . ?
Fe1 O4 H4BW 114.6(26) . . ?
H4AW O4 H4BW 109.8(34) . . ?
C2 O5 Fe2 141.2(2) 1_465 . ?
C3 C1 C4 119.3(2) . . ?
C3 C1 C2 120.7(2) . . ?
C4 C1 C2 119.9(2) . . ?
O5 C2 O3 125.6(2) 1_645 . ?
O5 C2 C1 115.9(2) 1_645 . ?
O3 C2 C1 118.5(2) . . ?
C1 C3 C6 120.6(2) . . ?
C1 C3 H3 119.68(13) . . ?
C6 C3 H3 119.68(13) . . ?
C5 C4 C1 119.8(2) . . ?
C5 C4 C7 118.0(2) . 1_655 ?
C1 C4 C7 122.2(2) . 1_655 ?
C8 C5 C4 120.3(2) . . ?
C8 C5 H5 119.86(14) . . ?
C4 C5 H5 119.86(14) . . ?
C8 C6 C3 119.7(2) . . ?
C8 C6 C9 118.3(2) . . ?
C3 C6 C9 122.0(2) . . ?
O8 C7 O1 124.5(2) . . ?
O8 C7 C4 118.5(2) . 1_455 ?
O1 C7 C4 116.9(2) . 1_455 ?
C6 C8 C5 120.3(2) . . ?
C6 C8 H8 119.87(14) . . ?
C5 C8 H8 119.87(14) . . ?
O7 C9 O6 124.7(2) . . ?
O7 C9 C6 121.7(3) . . ?
O6 C9 C6 113.6(2) . . ?

loop_
_geom_bond_atom_site_label_1
_geom_bond_atom_site_label_2
_geom_bond_distance
_geom_bond_site_symmetry_2
_geom_bond_publ_flag
Fe1 O1 2.098(2) 2_565 ?
Fe1 O1 2.098(2) . ?
Fe1 O3 2.138(2) . ?
Fe1 O3 2.138(2) 2_565 ?
Fe1 O4 2.247(2) . ?
Fe1 O4 2.247(2) 2_565 ?
Fe2 O5 2.062(2) 2_475 ?
Fe2 O5 2.062(2) . ?
Fe2 O2 2.100(2) 2_475 ?
Fe2 O2 2.100(2) . ?
Fe2 O4 2.196(2) 2_475 ?
Fe2 O4 2.196(2) . ?
O1 C7 1.265(3) . ?
O2 H2AW 0.74(4) . ?
O2 H2BW 0.84(5) . ?
O3 C2 1.266(3) . ?
O4 H4AW 0.89(4) . ?
O4 H4BW 0.87(4) . ?
O5 C2 1.252(3) 1_465 ?
O6 C9 1.315(4) . ?
O7 C9 1.213(3) . ?
O8 C7 1.253(3) . ?
C1 C3 1.385(3) . ?
C1 C4 1.409(3) . ?
C1 C2 1.503(3) . ?
C2 O5 1.252(3) 1_645 ?
C3 C6 1.398(3) . ?
C3 H3 0.93 . ?
C4 C5 1.393(3) . ?
C4 C7 1.508(3) 1_655 ?
C5 C8 1.387(4) . ?
C5 H5 0.93 . ?
C6 C8 1.385(4) . ?
C6 C9 1.489(3) . ?
C7 C4 1.508(3) 1_455 ?
C8 H8 0.93 . ?
